data_2243874
loop_
_publ_author_name
'Rousselin, Yoann'
'Yolka, Sylvie'
'Clavel, Alexandre'

_publ_section_title
;
 Crystal structures of two polymorphs of tixocortol pivalate
;
_journal_issue 8
_journal_name_full 'Acta Crystallographica Section E'
_journal_page_first 809
_journal_page_last 813
_journal_paper_doi 10.1107/S2056989021007167
_journal_volume 77
_journal_year 2021
_chemical_absolute_configuration ad
_chemical_formula_iupac 'C26 H38 O5 S'
_chemical_formula_moiety 'C26 H38 O5 S'
_chemical_formula_sum 'C26 H38 O5 S'
_chemical_formula_weight 462.62
_chemical_name_systematic
;(<i>S</i>)-{2-[(8<i>S</i>,9<i>S</i>,10<i>R</i>,11<i>S</i>,13<i>S</i>,14<i>S</i>,17<i>R</i>)-11,17-Dihydroxy-10,13-dimethyl-3-oxo-2,6,7,8,9,11,12,14,15,16-decahydro-1<i>H</i>-cyclopenta[<i>a</i>]phenanthren-17-yl]-2-oxoethyl}
2,2-dimethylpropanethioate
;
_space_group_crystal_system orthorhombic
_space_group_IT_number 19
_space_group_name_Hall 'P 2ac 2ab'
_space_group_name_H-M_alt 'P 21 21 21'
_atom_sites_solution_hydrogens geom
_atom_sites_solution_primary dual
_audit_creation_method
;
Olex2 1.2
(compiled May 18 2018 14:05:52 for OlexSys, GUI svn.r5506)
;
_cell_angle_alpha 90
_cell_angle_beta 90
_cell_angle_gamma 90
_cell_formula_units_Z 4
_cell_length_a 6.4201(2)
_cell_length_b 17.6239(7)
_cell_length_c 20.8997(8)
_cell_measurement_reflns_used 9539
_cell_measurement_temperature 110.00(10)
_cell_measurement_theta_max 27.39
_cell_measurement_theta_min 2.27
_cell_volume 2364.74(15)
_computing_cell_refinement
;
SAINT (Bruker, 2016)
;
_computing_data_collection
;
APEX3 (Bruker, 2016)
;
_computing_data_reduction
;
SAINT (Bruker, 2016)
;
_computing_molecular_graphics
;
<i>OLEX2</i> (Dolomanov <i>et al.</i>,  2009)
;
_computing_publication_material
;
<i>OLEX2</i> (Dolomanov <i>et al.</i>,  2009)
;
_computing_structure_refinement
;
ShelXL (Sheldrick, 2015b)
;
_computing_structure_solution
;
ShelXT (Sheldrick, 2015a)
;
_diffrn_ambient_temperature 110.00(10)
_diffrn_detector 'CCD Plate'
_diffrn_detector_area_resol_mean '512 x 512'
_diffrn_measured_fraction_theta_full 0.998
_diffrn_measured_fraction_theta_max 0.998
_diffrn_measurement_device '\k-geometry diffractometer'
_diffrn_measurement_device_type 'Nonius Kappa APEXII'
_diffrn_measurement_method '\f and \w scans'
_diffrn_radiation_monochromator graphite
_diffrn_radiation_probe x-ray
_diffrn_radiation_type MoK\a
_diffrn_radiation_wavelength 0.71073
_diffrn_reflns_av_R_equivalents 0.0343
_diffrn_reflns_av_unetI/netI 0.0149
_diffrn_reflns_limit_h_max 8
_diffrn_reflns_limit_h_min -8
_diffrn_reflns_limit_k_max 22
_diffrn_reflns_limit_k_min -22
_diffrn_reflns_limit_l_max 27
_diffrn_reflns_limit_l_min -27
_diffrn_reflns_number 74424
_diffrn_reflns_theta_full 25.242
_diffrn_reflns_theta_max 27.495
_diffrn_reflns_theta_min 3.024
_diffrn_source 'X-ray tube'
_diffrn_standards_number 0
_exptl_absorpt_coefficient_mu 0.172
_exptl_absorpt_correction_T_max 0.9583
_exptl_absorpt_correction_T_min 0.9116
_exptl_absorpt_correction_type multi-scan
_exptl_absorpt_process_details
;
(SADABS; Krause <i>et al.</i>,  2015)
;
_exptl_crystal_colour 'clear light colourless'
_exptl_crystal_density_diffrn 1.299
_exptl_crystal_description prism
_exptl_crystal_F_000 1000
_exptl_crystal_size_max 0.459
_exptl_crystal_size_mid 0.254
_exptl_crystal_size_min 0.236
_refine_diff_density_max 0.261
_refine_diff_density_min -0.225
_refine_ls_abs_structure_details
;
Flack <i>x</i> determined using 2176 quotients
[(<i>I</i>^+^)-(<i>I</i>^-^)]/[(<i>I</i>^+^)+(<i>I</i>^-^)]
(Parsons <i>et al.</i>,  2013)
;
_refine_ls_abs_structure_Flack 0.027(13)
_refine_ls_extinction_method none
_refine_ls_goodness_of_fit_ref 1.037
_refine_ls_hydrogen_treatment constr
_refine_ls_matrix_type full
_refine_ls_number_parameters 296
_refine_ls_number_reflns 5424
_refine_ls_number_restraints 0
_refine_ls_restrained_S_all 1.037
_refine_ls_R_factor_all 0.0298
_refine_ls_R_factor_gt 0.0275
_refine_ls_shift/su_max 0.000
_refine_ls_shift/su_mean 0.000
_refine_ls_structure_factor_coef Fsqd
_refine_ls_weighting_details 'w=1/[\s^2^(Fo^2^)+(0.0409P)^2^+0.6195P] where P=(Fo^2^+2Fc^2^)/3'
_refine_ls_weighting_scheme calc
_refine_ls_wR_factor_gt 0.0699
_refine_ls_wR_factor_ref 0.0717
_reflns_number_gt 5180
_reflns_number_total 5424
_reflns_threshold_expression 'I > 2\s(I)'
_cod_data_source_file dj2019sup1.cif
_cod_data_source_block PL358
_cod_database_code 2243874
_shelx_space_group_comment
;
The symmetry employed for this shelxl refinement is uniquely defined
by the following loop, which should always be used as a source of
symmetry information in preference to the above space-group names.
They are only intended as comments.
;
_shelx_estimated_absorpt_t_min 0.925
_shelx_estimated_absorpt_t_max 0.961

loop_
_space_group_symop_operation_xyz
'x, y, z'
'-x+1/2, -y, z+1/2'
'-x, y+1/2, -z+1/2'
'x+1/2, -y+1/2, -z'

loop_
_atom_site_type_symbol
_atom_site_label
_atom_site_fract_x
_atom_site_fract_y
_atom_site_fract_z
_atom_site_U_iso_or_equiv
_atom_site_adp_type
_atom_site_calc_flag
_atom_site_occupancy
_atom_site_disorder_assembly
_atom_site_disorder_group
S S1 0.57981(8) 0.59132(2) 0.30170(2) 0.02260(11) Uani d 1 . .
O O3 0.6410(2) 0.35175(7) 0.23101(6) 0.0154(2) Uani d 1 . .
H H3 0.671037 0.360570 0.192609 0.023 Uiso calc 1 . .
O O5 0.2936(2) -0.10124(7) 0.40054(6) 0.0186(3) Uani d 1 . .
O O2 0.9568(2) 0.49062(7) 0.30543(6) 0.0219(3) Uani d 1 . .
O O4 0.6656(3) 0.25785(7) 0.46752(6) 0.0243(3) Uani d 1 . .
H H4 0.576170 0.276912 0.492065 0.036 Uiso calc 1 . .
O O1 0.4852(3) 0.52261(8) 0.40864(7) 0.0352(4) Uani d 1 . .
C C10 0.8689(2) 0.24334(9) 0.30097(7) 0.0105(3) Uani d 1 . .
H H10 0.757227 0.229873 0.269614 0.013 Uiso calc 1 . .
C C16 0.6649(2) 0.16686(9) 0.37858(7) 0.0101(3) Uani d 1 . .
H H16 0.572073 0.153973 0.341722 0.012 Uiso calc 1 . .
C C24 0.4122(3) -0.04919(9) 0.41447(8) 0.0133(3) Uani d 1 . .
C C22 0.7966(3) 0.09961(10) 0.48265(8) 0.0139(3) Uani d 1 . .
H H22A 0.939136 0.110305 0.468479 0.021 Uiso calc 1 . .
H H22B 0.793474 0.050904 0.505250 0.021 Uiso calc 1 . .
H H22C 0.749690 0.139990 0.511490 0.021 Uiso calc 1 . .
C C7 0.8049(3) 0.45608(10) 0.28770(8) 0.0152(3) Uani d 1 . .
C C18 0.6505(2) 0.09589(9) 0.42376(7) 0.0101(3) Uani d 1 . .
C C17 0.8818(2) 0.17768(9) 0.34806(7) 0.0108(3) Uani d 1 . .
H H17 0.986748 0.189289 0.382019 0.013 Uiso calc 1 . .
C C23 0.6075(3) -0.03662(9) 0.37971(8) 0.0133(3) Uani d 1 . .
H H23 0.657156 -0.075699 0.352367 0.016 Uiso calc 1 . .
C C26 0.4233(3) 0.08633(9) 0.44563(7) 0.0116(3) Uani d 1 . .
H H26A 0.395372 0.122300 0.480995 0.014 Uiso calc 1 . .
H H26B 0.329792 0.099703 0.409691 0.014 Uiso calc 1 . .
C C21 0.9454(3) 0.10574(9) 0.31190(8) 0.0140(3) Uani d 1 . .
H H21A 0.855784 0.100246 0.273627 0.017 Uiso calc 1 . .
H H21B 1.091004 0.111287 0.297053 0.017 Uiso calc 1 . .
C C20 0.9280(3) 0.03384(9) 0.35248(8) 0.0138(3) Uani d 1 . .
H H20A 0.950163 -0.011075 0.324867 0.017 Uiso calc 1 . .
H H20B 1.038671 0.034177 0.385458 0.017 Uiso calc 1 . .
C C9 0.8031(3) 0.31896(9) 0.33168(7) 0.0110(3) Uani d 1 . .
C C11 1.0623(3) 0.26354(9) 0.26139(8) 0.0142(3) Uani d 1 . .
H H11A 1.076384 0.229298 0.224088 0.017 Uiso calc 1 . .
H H11B 1.190147 0.260105 0.287716 0.017 Uiso calc 1 . .
C C1 0.4236(3) 0.65833(11) 0.41260(8) 0.0219(4) Uani d 1 . .
C C19 0.7196(2) 0.02742(9) 0.38462(8) 0.0112(3) Uani d 1 . .
C C15 0.5701(3) 0.24038(9) 0.40657(8) 0.0142(3) Uani d 1 . .
H H15 0.418893 0.230653 0.414522 0.017 Uiso calc 1 . .
C C5 0.4924(3) 0.58328(10) 0.38238(9) 0.0184(3) Uani d 1 . .
C C14 0.5861(3) 0.30893(9) 0.36064(8) 0.0134(3) Uani d 1 . .
H H14A 0.483971 0.302354 0.325584 0.016 Uiso calc 1 . .
H H14B 0.548391 0.355646 0.384264 0.016 Uiso calc 1 . .
C C25 0.3715(3) 0.00567(9) 0.46830(8) 0.0138(3) Uani d 1 . .
H H25A 0.458872 -0.007601 0.505705 0.017 Uiso calc 1 . .
H H25B 0.223523 0.002816 0.481369 0.017 Uiso calc 1 . .
C C8 0.8139(3) 0.37093(9) 0.27071(8) 0.0126(3) Uani d 1 . .
C C13 0.9608(3) 0.34721(9) 0.38172(8) 0.0155(3) Uani d 1 . .
H H13A 0.975665 0.309141 0.415590 0.023 Uiso calc 1 . .
H H13B 0.911232 0.394965 0.400299 0.023 Uiso calc 1 . .
H H13C 1.096090 0.355534 0.361145 0.023 Uiso calc 1 . .
C C12 1.0227(3) 0.34651(10) 0.23951(8) 0.0155(3) Uani d 1 . .
H H12A 1.137374 0.379980 0.253852 0.019 Uiso calc 1 . .
H H12B 1.012823 0.349257 0.192295 0.019 Uiso calc 1 . .
C C6 0.5917(3) 0.49264(10) 0.28061(9) 0.0205(4) Uani d 1 . .
H H6A 0.491554 0.464500 0.307701 0.025 Uiso calc 1 . .
H H6B 0.546071 0.487033 0.235619 0.025 Uiso calc 1 . .
C C4 0.5645(4) 0.72401(12) 0.39145(14) 0.0431(6) Uani d 1 . .
H H4A 0.708534 0.713275 0.404017 0.065 Uiso calc 1 . .
H H4B 0.518021 0.771070 0.411956 0.065 Uiso calc 1 . .
H H4C 0.556793 0.729660 0.344859 0.065 Uiso calc 1 . .
C C3 0.2026(4) 0.67460(16) 0.38883(13) 0.0430(6) Uani d 1 . .
H H3A 0.203839 0.679901 0.342158 0.065 Uiso calc 1 . .
H H3B 0.151797 0.721734 0.408214 0.065 Uiso calc 1 . .
H H3C 0.110650 0.632594 0.400915 0.065 Uiso calc 1 . .
C C2 0.4239(6) 0.64969(16) 0.48501(10) 0.0564(9) Uani d 1 . .
H H2A 0.332983 0.607392 0.497155 0.085 Uiso calc 1 . .
H H2B 0.372756 0.696584 0.504713 0.085 Uiso calc 1 . .
H H2C 0.565977 0.639511 0.499814 0.085 Uiso calc 1 . .

loop_
_atom_site_aniso_label
_atom_site_aniso_U_11
_atom_site_aniso_U_22
_atom_site_aniso_U_33
_atom_site_aniso_U_12
_atom_site_aniso_U_13
_atom_site_aniso_U_23
S1 0.0352(3) 0.01312(19) 0.0195(2) 0.00396(19) 0.01024(19) 0.00171(16)
O3 0.0179(6) 0.0176(6) 0.0106(5) -0.0006(5) -0.0030(5) 0.0007(4)
O5 0.0195(6) 0.0148(6) 0.0216(6) -0.0049(5) 0.0009(5) -0.0018(5)
O2 0.0258(7) 0.0141(6) 0.0257(7) -0.0061(5) -0.0009(6) 0.0018(5)
O4 0.0479(9) 0.0151(6) 0.0100(6) 0.0015(6) 0.0044(6) -0.0025(5)
O1 0.0617(11) 0.0218(7) 0.0221(7) 0.0018(7) 0.0063(7) 0.0068(6)
C10 0.0096(7) 0.0121(7) 0.0099(7) 0.0001(6) 0.0002(6) -0.0007(6)
C16 0.0111(7) 0.0097(7) 0.0093(6) 0.0006(6) 0.0011(6) -0.0002(6)
C24 0.0172(8) 0.0099(7) 0.0128(7) 0.0012(6) -0.0020(7) 0.0024(6)
C22 0.0157(8) 0.0138(8) 0.0122(7) 0.0002(6) -0.0027(6) -0.0015(6)
C7 0.0225(9) 0.0147(8) 0.0082(7) 0.0000(7) 0.0026(7) 0.0028(6)
C18 0.0114(7) 0.0095(7) 0.0094(7) -0.0004(6) -0.0006(5) -0.0010(6)
C17 0.0107(7) 0.0106(7) 0.0111(7) 0.0006(6) 0.0007(6) -0.0006(6)
C23 0.0156(8) 0.0113(7) 0.0132(7) 0.0012(6) 0.0003(6) -0.0023(6)
C26 0.0128(7) 0.0108(7) 0.0111(7) -0.0001(6) 0.0012(6) -0.0009(6)
C21 0.0142(7) 0.0125(7) 0.0154(7) 0.0012(6) 0.0045(6) -0.0003(6)
C20 0.0127(7) 0.0111(7) 0.0177(8) 0.0018(6) 0.0032(7) -0.0018(6)
C9 0.0125(7) 0.0104(7) 0.0102(7) -0.0005(6) -0.0004(6) 0.0007(6)
C11 0.0128(7) 0.0149(7) 0.0149(7) -0.0006(7) 0.0030(6) 0.0006(6)
C1 0.0255(9) 0.0243(9) 0.0158(8) 0.0083(8) -0.0004(8) -0.0027(7)
C19 0.0124(7) 0.0119(7) 0.0092(7) 0.0028(6) -0.0014(6) 0.0004(6)
C15 0.0167(8) 0.0116(7) 0.0142(7) 0.0013(6) 0.0045(7) -0.0001(6)
C5 0.0209(8) 0.0195(8) 0.0146(7) 0.0021(7) -0.0015(7) 0.0016(7)
C14 0.0141(7) 0.0111(7) 0.0151(7) 0.0019(6) 0.0024(6) 0.0010(6)
C25 0.0154(8) 0.0140(8) 0.0119(7) -0.0013(6) 0.0028(6) 0.0000(6)
C8 0.0140(8) 0.0126(7) 0.0110(7) -0.0012(6) -0.0016(6) 0.0007(6)
C13 0.0195(8) 0.0138(7) 0.0133(7) -0.0007(7) -0.0046(7) -0.0013(6)
C12 0.0170(8) 0.0150(8) 0.0143(8) -0.0013(7) 0.0035(6) 0.0012(6)
C6 0.0276(9) 0.0137(8) 0.0203(8) 0.0030(7) -0.0007(8) -0.0039(6)
C4 0.0458(14) 0.0216(10) 0.0621(16) 0.0019(10) 0.0085(14) -0.0157(10)
C3 0.0298(12) 0.0568(16) 0.0424(13) 0.0196(11) -0.0046(11) -0.0140(12)
C2 0.105(3) 0.0496(15) 0.0150(9) 0.0370(18) -0.0069(13) -0.0052(9)

loop_
_atom_type_symbol
_atom_type_description
_atom_type_scat_dispersion_real
_atom_type_scat_dispersion_imag
_atom_type_scat_source
C C 0.0033 0.0016 'International Tables Vol C Tables 4.2.6.8 and 6.1.1.4'
H H 0.0000 0.0000 'International Tables Vol C Tables 4.2.6.8 and 6.1.1.4'
O O 0.0106 0.0060 'International Tables Vol C Tables 4.2.6.8 and 6.1.1.4'
S S 0.1246 0.1234 'International Tables Vol C Tables 4.2.6.8 and 6.1.1.4'

loop_
_geom_angle_atom_site_label_1
_geom_angle_atom_site_label_2
_geom_angle_atom_site_label_3
_geom_angle_site_symmetry_1
_geom_angle_site_symmetry_3
_geom_angle
_geom_angle_publ_flag
C5 S1 C6 . . 99.71(9) ?
C8 O3 H3 . . 109.5 ?
C15 O4 H4 . . 109.5 ?
C17 C10 H10 . . 106.4 ?
C17 C10 C9 . . 113.83(13) ?
C17 C10 C11 . . 118.79(13) ?
C9 C10 H10 . . 106.4 ?
C11 C10 H10 . . 106.4 ?
C11 C10 C9 . . 104.26(13) ?
C18 C16 H16 . . 104.3 ?
C17 C16 H16 . . 104.3 ?
C17 C16 C18 . . 113.58(13) ?
C17 C16 C15 . . 114.07(13) ?
C15 C16 H16 . . 104.3 ?
C15 C16 C18 . . 114.64(12) ?
O5 C24 C23 . . 121.75(15) ?
O5 C24 C25 . . 123.32(16) ?
C23 C24 C25 . . 114.93(14) ?
H22A C22 H22B . . 109.5 ?
H22A C22 H22C . . 109.5 ?
H22B C22 H22C . . 109.5 ?
C18 C22 H22A . . 109.5 ?
C18 C22 H22B . . 109.5 ?
C18 C22 H22C . . 109.5 ?
O2 C7 C8 . . 122.04(17) ?
O2 C7 C6 . . 122.91(16) ?
C6 C7 C8 . . 115.05(15) ?
C22 C18 C16 . . 114.12(13) ?
C26 C18 C16 . . 108.77(12) ?
C26 C18 C22 . . 110.05(12) ?
C19 C18 C16 . . 106.91(12) ?
C19 C18 C22 . . 106.50(13) ?
C19 C18 C26 . . 110.42(13) ?
C10 C17 C16 . . 108.20(12) ?
C10 C17 H17 . . 109.9 ?
C10 C17 C21 . . 108.97(13) ?
C16 C17 H17 . . 109.9 ?
C21 C17 C16 . . 110.02(13) ?
C21 C17 H17 . . 109.9 ?
C24 C23 H23 . . 118.4 ?
C19 C23 C24 . . 123.21(15) ?
C19 C23 H23 . . 118.4 ?
C18 C26 H26A . . 108.9 ?
C18 C26 H26B . . 108.9 ?
H26A C26 H26B . . 107.7 ?
C25 C26 C18 . . 113.48(13) ?
C25 C26 H26A . . 108.9 ?
C25 C26 H26B . . 108.9 ?
C17 C21 H21A . . 109.0 ?
C17 C21 H21B . . 109.0 ?
H21A C21 H21B . . 107.8 ?
C20 C21 C17 . . 113.14(13) ?
C20 C21 H21A . . 109.0 ?
C20 C21 H21B . . 109.0 ?
C21 C20 H20A . . 109.2 ?
C21 C20 H20B . . 109.2 ?
H20A C20 H20B . . 107.9 ?
C19 C20 C21 . . 112.07(14) ?
C19 C20 H20A . . 109.2 ?
C19 C20 H20B . . 109.2 ?
C10 C9 C8 . . 98.89(12) ?
C10 C9 C13 . . 112.53(13) ?
C14 C9 C10 . . 108.37(13) ?
C14 C9 C8 . . 115.37(13) ?
C14 C9 C13 . . 111.59(13) ?
C13 C9 C8 . . 109.50(13) ?
C10 C11 H11A . . 110.9 ?
C10 C11 H11B . . 110.9 ?
C10 C11 C12 . . 104.17(13) ?
H11A C11 H11B . . 108.9 ?
C12 C11 H11A . . 110.9 ?
C12 C11 H11B . . 110.9 ?
C5 C1 C4 . . 111.30(16) ?
C3 C1 C5 . . 107.18(17) ?
C3 C1 C4 . . 108.15(19) ?
C2 C1 C5 . . 108.89(16) ?
C2 C1 C4 . . 111.2(2) ?
C2 C1 C3 . . 110.0(2) ?
C23 C19 C18 . . 123.42(15) ?
C23 C19 C20 . . 120.46(15) ?
C20 C19 C18 . . 116.09(13) ?
O4 C15 C16 . . 110.17(13) ?
O4 C15 H15 . . 107.5 ?
O4 C15 C14 . . 110.62(13) ?
C16 C15 H15 . . 107.5 ?
C16 C15 C14 . . 113.19(13) ?
C14 C15 H15 . . 107.5 ?
O1 C5 S1 . . 120.96(15) ?
O1 C5 C1 . . 124.65(17) ?
C1 C5 S1 . . 114.36(13) ?
C9 C14 C15 . . 113.34(13) ?
C9 C14 H14A . . 108.9 ?
C9 C14 H14B . . 108.9 ?
C15 C14 H14A . . 108.9 ?
C15 C14 H14B . . 108.9 ?
H14A C14 H14B . . 107.7 ?
C24 C25 C26 . . 109.05(13) ?
C24 C25 H25A . . 109.9 ?
C24 C25 H25B . . 109.9 ?
C26 C25 H25A . . 109.9 ?
C26 C25 H25B . . 109.9 ?
H25A C25 H25B . . 108.3 ?
O3 C8 C7 . . 109.59(14) ?
O3 C8 C9 . . 107.43(13) ?
O3 C8 C12 . . 111.23(13) ?
C7 C8 C9 . . 112.25(13) ?
C7 C8 C12 . . 113.50(14) ?
C12 C8 C9 . . 102.54(13) ?
C9 C13 H13A . . 109.5 ?
C9 C13 H13B . . 109.5 ?
C9 C13 H13C . . 109.5 ?
H13A C13 H13B . . 109.5 ?
H13A C13 H13C . . 109.5 ?
H13B C13 H13C . . 109.5 ?
C11 C12 H12A . . 110.5 ?
C11 C12 H12B . . 110.5 ?
C8 C12 C11 . . 106.20(13) ?
C8 C12 H12A . . 110.5 ?
C8 C12 H12B . . 110.5 ?
H12A C12 H12B . . 108.7 ?
S1 C6 H6A . . 108.5 ?
S1 C6 H6B . . 108.5 ?
C7 C6 S1 . . 115.15(13) ?
C7 C6 H6A . . 108.5 ?
C7 C6 H6B . . 108.5 ?
H6A C6 H6B . . 107.5 ?
C1 C4 H4A . . 109.5 ?
C1 C4 H4B . . 109.5 ?
C1 C4 H4C . . 109.5 ?
H4A C4 H4B . . 109.5 ?
H4A C4 H4C . . 109.5 ?
H4B C4 H4C . . 109.5 ?
C1 C3 H3A . . 109.5 ?
C1 C3 H3B . . 109.5 ?
C1 C3 H3C . . 109.5 ?
H3A C3 H3B . . 109.5 ?
H3A C3 H3C . . 109.5 ?
H3B C3 H3C . . 109.5 ?
C1 C2 H2A . . 109.5 ?
C1 C2 H2B . . 109.5 ?
C1 C2 H2C . . 109.5 ?
H2A C2 H2B . . 109.5 ?
H2A C2 H2C . . 109.5 ?
H2B C2 H2C . . 109.5 ?

loop_
_geom_bond_atom_site_label_1
_geom_bond_atom_site_label_2
_geom_bond_site_symmetry_2
_geom_bond_distance
_geom_bond_publ_flag
S1 C5 . 1.7827(18) ?
S1 C6 . 1.7957(18) ?
O3 H3 . 0.8400 ?
O3 C8 . 1.426(2) ?
O5 C24 . 1.227(2) ?
O2 C7 . 1.208(2) ?
O4 H4 . 0.8400 ?
O4 C15 . 1.447(2) ?
O1 C5 . 1.203(2) ?
C10 H10 . 1.0000 ?
C10 C17 . 1.521(2) ?
C10 C9 . 1.538(2) ?
C10 C11 . 1.534(2) ?
C16 H16 . 1.0000 ?
C16 C18 . 1.570(2) ?
C16 C17 . 1.543(2) ?
C16 C15 . 1.546(2) ?
C24 C23 . 1.466(2) ?
C24 C25 . 1.506(2) ?
C22 H22A . 0.9800 ?
C22 H22B . 0.9800 ?
C22 H22C . 0.9800 ?
C22 C18 . 1.549(2) ?
C7 C8 . 1.543(2) ?
C7 C6 . 1.520(3) ?
C18 C26 . 1.538(2) ?
C18 C19 . 1.524(2) ?
C17 H17 . 1.0000 ?
C17 C21 . 1.531(2) ?
C23 H23 . 0.9500 ?
C23 C19 . 1.342(2) ?
C26 H26A . 0.9900 ?
C26 H26B . 0.9900 ?
C26 C25 . 1.535(2) ?
C21 H21A . 0.9900 ?
C21 H21B . 0.9900 ?
C21 C20 . 1.529(2) ?
C20 H20A . 0.9900 ?
C20 H20B . 0.9900 ?
C20 C19 . 1.501(2) ?
C9 C14 . 1.529(2) ?
C9 C8 . 1.571(2) ?
C9 C13 . 1.538(2) ?
C11 H11A . 0.9900 ?
C11 H11B . 0.9900 ?
C11 C12 . 1.553(2) ?
C1 C5 . 1.531(3) ?
C1 C4 . 1.534(3) ?
C1 C3 . 1.531(3) ?
C1 C2 . 1.521(3) ?
C15 H15 . 1.0000 ?
C15 C14 . 1.546(2) ?
C14 H14A . 0.9900 ?
C14 H14B . 0.9900 ?
C25 H25A . 0.9900 ?
C25 H25B . 0.9900 ?
C8 C12 . 1.552(2) ?
C13 H13A . 0.9800 ?
C13 H13B . 0.9800 ?
C13 H13C . 0.9800 ?
C12 H12A . 0.9900 ?
C12 H12B . 0.9900 ?
C6 H6A . 0.9900 ?
C6 H6B . 0.9900 ?
C4 H4A . 0.9800 ?
C4 H4B . 0.9800 ?
C4 H4C . 0.9800 ?
C3 H3A . 0.9800 ?
C3 H3B . 0.9800 ?
C3 H3C . 0.9800 ?
C2 H2A . 0.9800 ?
C2 H2B . 0.9800 ?
C2 H2C . 0.9800 ?

loop_
_geom_hbond_atom_site_label_D
_geom_hbond_atom_site_label_H
_geom_hbond_atom_site_label_A
_geom_hbond_site_symmetry_A
_geom_hbond_distance_DH
_geom_hbond_distance_HA
_geom_hbond_distance_DA
_geom_hbond_angle_DHA
_geom_hbond_publ_flag
O3 H3 O5 3_655 0.84 2.07 2.9021(17) 169.4 yes

loop_
_geom_torsion_atom_site_label_1
_geom_torsion_atom_site_label_2
_geom_torsion_atom_site_label_3
_geom_torsion_atom_site_label_4
_geom_torsion_site_symmetry_1
_geom_torsion_site_symmetry_2
_geom_torsion_site_symmetry_3
_geom_torsion_site_symmetry_4
_geom_torsion
_geom_torsion_publ_flag
O3 C8 C12 C11 . . . . -88.38(16) ?
O5 C24 C23 C19 . . . . 166.22(16) ?
O5 C24 C25 C26 . . . . -136.63(16) ?
O2 C7 C8 O3 . . . . -159.55(15) ?
O2 C7 C8 C9 . . . . 81.2(2) ?
O2 C7 C8 C12 . . . . -34.5(2) ?
O2 C7 C6 S1 . . . . -0.9(2) ?
O4 C15 C14 C9 . . . . 76.44(17) ?
C10 C17 C21 C20 . . . . -170.47(13) ?
C10 C9 C14 C15 . . . . 52.98(17) ?
C10 C9 C8 O3 . . . . 72.69(15) ?
C10 C9 C8 C7 . . . . -166.78(14) ?
C10 C9 C8 C12 . . . . -44.62(14) ?
C10 C11 C12 C8 . . . . 2.91(17) ?
C16 C18 C26 C25 . . . . 158.52(13) ?
C16 C18 C19 C23 . . . . -128.32(16) ?
C16 C18 C19 C20 . . . . 53.64(17) ?
C16 C17 C21 C20 . . . . -51.99(18) ?
C16 C15 C14 C9 . . . . -47.76(19) ?
C24 C23 C19 C18 . . . . -3.6(3) ?
C24 C23 C19 C20 . . . . 174.33(15) ?
C22 C18 C26 C25 . . . . -75.79(17) ?
C22 C18 C19 C23 . . . . 109.31(17) ?
C22 C18 C19 C20 . . . . -68.74(17) ?
C7 C8 C12 C11 . . . . 147.50(14) ?
C18 C16 C17 C10 . . . . 174.74(12) ?
C18 C16 C17 C21 . . . . 55.80(16) ?
C18 C16 C15 O4 . . . . 55.85(18) ?
C18 C16 C15 C14 . . . . -179.71(13) ?
C18 C26 C25 C24 . . . . -59.02(17) ?
C17 C10 C9 C14 . . . . -60.92(16) ?
C17 C10 C9 C8 . . . . 178.48(13) ?
C17 C10 C9 C13 . . . . 62.97(17) ?
C17 C10 C11 C12 . . . . -159.84(14) ?
C17 C16 C18 C22 . . . . 62.48(17) ?
C17 C16 C18 C26 . . . . -174.24(12) ?
C17 C16 C18 C19 . . . . -55.00(16) ?
C17 C16 C15 O4 . . . . -77.53(16) ?
C17 C16 C15 C14 . . . . 46.91(19) ?
C17 C21 C20 C19 . . . . 50.36(19) ?
C23 C24 C25 C26 . . . . 44.08(19) ?
C26 C18 C19 C23 . . . . -10.2(2) ?
C26 C18 C19 C20 . . . . 171.80(13) ?
C21 C20 C19 C18 . . . . -52.86(18) ?
C21 C20 C19 C23 . . . . 129.03(16) ?
C9 C10 C17 C16 . . . . 59.62(17) ?
C9 C10 C17 C21 . . . . 179.23(13) ?
C9 C10 C11 C12 . . . . -31.87(16) ?
C9 C8 C12 C11 . . . . 26.18(16) ?
C11 C10 C17 C16 . . . . -177.02(13) ?
C11 C10 C17 C21 . . . . -57.42(18) ?
C11 C10 C9 C14 . . . . 168.13(13) ?
C11 C10 C9 C8 . . . . 47.53(15) ?
C11 C10 C9 C13 . . . . -67.98(16) ?
C19 C18 C26 C25 . . . . 41.50(17) ?
C15 C16 C18 C22 . . . . -71.13(17) ?
C15 C16 C18 C26 . . . . 52.16(17) ?
C15 C16 C18 C19 . . . . 171.40(13) ?
C15 C16 C17 C10 . . . . -51.38(17) ?
C15 C16 C17 C21 . . . . -170.32(13) ?
C5 S1 C6 C7 . . . . -95.53(14) ?
C14 C9 C8 O3 . . . . -42.61(18) ?
C14 C9 C8 C7 . . . . 77.93(18) ?
C14 C9 C8 C12 . . . . -159.91(14) ?
C25 C24 C23 C19 . . . . -14.5(2) ?
C8 C7 C6 S1 . . . . 178.95(12) ?
C8 C9 C14 C15 . . . . 162.72(13) ?
C13 C9 C14 C15 . . . . -71.47(17) ?
C13 C9 C8 O3 . . . . -169.48(13) ?
C13 C9 C8 C7 . . . . -48.95(18) ?
C13 C9 C8 C12 . . . . 73.22(15) ?
C6 S1 C5 O1 . . . . 9.35(19) ?
C6 S1 C5 C1 . . . . -168.80(14) ?
C6 C7 C8 O3 . . . . 20.62(19) ?
C6 C7 C8 C9 . . . . -98.66(17) ?
C6 C7 C8 C12 . . . . 145.63(15) ?
C4 C1 C5 S1 . . . . -38.1(2) ?
C4 C1 C5 O1 . . . . 143.8(2) ?
C3 C1 C5 S1 . . . . 79.96(19) ?
C3 C1 C5 O1 . . . . -98.1(2) ?
C2 C1 C5 S1 . . . . -161.1(2) ?
C2 C1 C5 O1 . . . . 20.9(3) ?

_cod_database_fobs_code 2243874
